data_8106232
loop_
_publ_author_name
'Al-Wahaibi, Lamya H.'
'Hassan, Hanan M.'
'Ghabbour, Hazem A.'
'El-Emam, Ali A.'

_publ_section_title
;
 Crystal structure of
 3,5-bis(trifluoromethyl)benzyl(Z)-N-(adamantan-1-yl)morpholine-4-carbothioimidate,
 C24H28F6N2OS
;
_journal_issue 4
_journal_name_full 'Zeitschrift f\"ur Kristallographie - New Crystal Structures'
_journal_page_first 607
_journal_page_last 609
_journal_paper_doi 10.1515/ncrs-2017-0365
_journal_volume 233
_journal_year 2018
_chemical_formula_sum 'C24 H28 F6 N2 O S'
_chemical_formula_weight 506.54
_space_group_crystal_system monoclinic
_space_group_IT_number 14
_space_group_name_Hall '-P 2yn'
_space_group_name_H-M_alt 'P 1 21/n 1'
_atom_sites_solution_hydrogens geom
_cell_angle_alpha 90
_cell_angle_beta 104.612(2)
_cell_angle_gamma 90
_cell_formula_units_Z 4
_cell_length_a 17.4112(7)
_cell_length_b 8.3694(3)
_cell_length_c 17.6728(7)
_cell_measurement_reflns_used 9353
_cell_measurement_temperature 293(2)
_cell_measurement_theta_max 23.89
_cell_measurement_theta_min 2.38
_cell_volume 2492.01(17)
_computing_cell_refinement 'Bruker SAINT'
_computing_data_collection 'Bruker APEX2'
_computing_data_reduction 'Bruker SAINT'
_computing_molecular_graphics 'Bruker SHELXTL'
_computing_publication_material 'Bruker SHELXTL'
_computing_structure_refinement 'SHELXL-2014 (Sheldrick 2014)'
_computing_structure_solution 'SHELXL-2014 (Sheldrick 2014)'
_diffrn_ambient_temperature 293(2)
_diffrn_measured_fraction_theta_full 0.999
_diffrn_measured_fraction_theta_max 0.999
_diffrn_measurement_device_type 'Bruker APEX-II CCD'
_diffrn_measurement_method '\f and \w scans'
_diffrn_radiation_monochromator graphite
_diffrn_radiation_source 'fine-focus sealed tube'
_diffrn_radiation_type MoK\a
_diffrn_radiation_wavelength 0.71073
_diffrn_reflns_av_R_equivalents 0.0574
_diffrn_reflns_av_unetI/netI 0.0498
_diffrn_reflns_Laue_measured_fraction_full 0.999
_diffrn_reflns_Laue_measured_fraction_max 0.999
_diffrn_reflns_limit_h_max 21
_diffrn_reflns_limit_h_min -21
_diffrn_reflns_limit_k_max 10
_diffrn_reflns_limit_k_min -10
_diffrn_reflns_limit_l_max 22
_diffrn_reflns_limit_l_min -22
_diffrn_reflns_number 26357
_diffrn_reflns_point_group_measured_fraction_full 0.999
_diffrn_reflns_point_group_measured_fraction_max 0.999
_diffrn_reflns_theta_full 25.242
_diffrn_reflns_theta_max 26.498
_diffrn_reflns_theta_min 2.382
_exptl_absorpt_coefficient_mu 0.194
_exptl_absorpt_correction_T_max 0.9471
_exptl_absorpt_correction_T_min 0.9236
_exptl_absorpt_correction_type multi-scan
_exptl_absorpt_process_details SADABS_Bruker_2014
_exptl_crystal_colour colourless
_exptl_crystal_density_diffrn 1.350
_exptl_crystal_description block
_exptl_crystal_F_000 1056
_exptl_crystal_size_max 0.417
_exptl_crystal_size_mid 0.342
_exptl_crystal_size_min 0.284
_refine_diff_density_max 0.544
_refine_diff_density_min -0.424
_refine_diff_density_rms 0.047
_refine_ls_extinction_coef .
_refine_ls_extinction_method none
_refine_ls_goodness_of_fit_ref 1.031
_refine_ls_hydrogen_treatment constr
_refine_ls_matrix_type full
_refine_ls_number_parameters 335
_refine_ls_number_reflns 5167
_refine_ls_number_restraints 0
_refine_ls_restrained_S_all 1.031
_refine_ls_R_factor_all 0.1054
_refine_ls_R_factor_gt 0.0603
_refine_ls_shift/su_max 0.000
_refine_ls_shift/su_mean 0.000
_refine_ls_structure_factor_coef Fsqd
_refine_ls_weighting_details 'w=1/[\s^2^(Fo^2^)+(0.0737P)^2^+1.5890P] where P=(Fo^2^+2Fc^2^)/3'
_refine_ls_weighting_scheme calc
_refine_ls_wR_factor_gt 0.1430
_refine_ls_wR_factor_ref 0.1704
_reflns_Friedel_coverage 0.000
_reflns_Friedel_fraction_full .
_reflns_Friedel_fraction_max .
_reflns_number_gt 3308
_reflns_number_total 5167
_reflns_threshold_expression 'I > 2\s(I)'
_cod_data_source_file suppl_ncrs-2017-0365_suppl.cif
_cod_data_source_block x
_cod_original_sg_symbol_H-M 'P 21/n'
_cod_database_code 8106232
_shelx_space_group_comment
;
The symmetry employed for this shelxl refinement is uniquely defined
by the following loop, which should always be used as a source of
symmetry information in preference to the above space-group names.
They are only intended as comments.
;
_shelx_estimated_absorpt_t_min 0.924
_shelx_estimated_absorpt_t_max 0.947

loop_
_space_group_symop_operation_xyz
'x, y, z'
'-x+1/2, y+1/2, -z+1/2'
'-x, -y, -z'
'x-1/2, -y-1/2, z-1/2'

loop_
_atom_site_label
_atom_site_type_symbol
_atom_site_fract_x
_atom_site_fract_y
_atom_site_fract_z
_atom_site_U_iso_or_equiv
_atom_site_adp_type
_atom_site_occupancy
_atom_site_site_symmetry_order
_atom_site_calc_flag
_atom_site_refinement_flags_posn
_atom_site_refinement_flags_adp
_atom_site_refinement_flags_occupancy
_atom_site_disorder_assembly
_atom_site_disorder_group
S1 S 0.74067(4) 0.24130(8) 0.56371(4) 0.0433(2) Uani 1 1 d . . . . .
O1 O 0.83848(19) 0.7745(3) 0.72353(16) 0.0952(10) Uani 1 1 d . . . . .
N1 N 0.84078(14) 0.4293(3) 0.50348(14) 0.0502(6) Uani 1 1 d . . . . .
N2 N 0.79458(13) 0.5379(3) 0.60408(12) 0.0434(6) Uani 1 1 d . . . . .
F3 F 0.5828(12) 0.9107(7) 0.4909(5) 0.107(4) Uani 0.555(19) 1 d . . P A 1
F2 F 0.6364(8) 0.8896(8) 0.4043(10) 0.111(5) Uani 0.555(19) 1 d . . P A 1
F1 F 0.5144(7) 0.9047(7) 0.3763(13) 0.149(8) Uani 0.555(19) 1 d . . P A 1
F3X F 0.6455(11) 0.8995(12) 0.4613(17) 0.179(12) Uani 0.445(19) 1 d . . P A 2
F2X F 0.5712(16) 0.8959(8) 0.3507(6) 0.114(7) Uani 0.445(19) 1 d . . P A 2
F1X F 0.5226(12) 0.9104(8) 0.4450(16) 0.128(8) Uani 0.445(19) 1 d . . P A 2
F4 F 0.51677(19) 0.2225(4) 0.27293(17) 0.1415(13) Uani 1 1 d . . . . .
F5 F 0.4271(2) 0.2183(4) 0.32730(15) 0.1325(12) Uani 1 1 d . . . . .
F6 F 0.43164(18) 0.3988(3) 0.24657(14) 0.1293(12) Uani 1 1 d . . . . .
C1 C 0.76999(18) 0.2856(4) 0.38090(18) 0.0617(9) Uani 1 1 d . . . . .
H1A H 0.7310 0.2388 0.4050 0.074 Uiso 1 1 calc R U . . .
H1B H 0.7492 0.3865 0.3574 0.074 Uiso 1 1 calc R U . . .
C2 C 0.7853(2) 0.1731(6) 0.3180(2) 0.0792(12) Uani 1 1 d . . . . .
H2A H 0.7352 0.1540 0.2789 0.095 Uiso 1 1 calc R U . . .
C3 C 0.8174(2) 0.0145(5) 0.3550(2) 0.0852(12) Uani 1 1 d . . . . .
H3A H 0.7799 -0.0331 0.3806 0.102 Uiso 1 1 calc R U . . .
H3B H 0.8250 -0.0586 0.3148 0.102 Uiso 1 1 calc R U . . .
C4 C 0.8962(2) 0.0434(5) 0.4143(2) 0.0738(10) Uani 1 1 d . . . . .
H4A H 0.9172 -0.0589 0.4377 0.089 Uiso 1 1 calc R U . . .
C5 C 0.88244(18) 0.1542(4) 0.47870(18) 0.0580(8) Uani 1 1 d . . . . .
H5A H 0.9323 0.1723 0.5172 0.070 Uiso 1 1 calc R U . . .
H5B H 0.8458 0.1044 0.5048 0.070 Uiso 1 1 calc R U . . .
C6 C 0.84833(17) 0.3142(4) 0.44330(17) 0.0520(7) Uani 1 1 d . . . . .
C7 C 0.8445(3) 0.2472(6) 0.2781(2) 0.0949(14) Uani 1 1 d . . . . .
H7A H 0.8241 0.3479 0.2541 0.114 Uiso 1 1 calc R U . . .
H7B H 0.8528 0.1765 0.2375 0.114 Uiso 1 1 calc R U . . .
C8 C 0.9229(2) 0.2750(6) 0.3389(2) 0.0836(12) Uani 1 1 d . . . . .
H8A H 0.9610 0.3243 0.3136 0.100 Uiso 1 1 calc R U . . .
C9 C 0.9083(2) 0.3866(5) 0.4018(2) 0.0741(10) Uani 1 1 d . . . . .
H9A H 0.8882 0.4878 0.3783 0.089 Uiso 1 1 calc R U . . .
H9B H 0.9581 0.4068 0.4400 0.089 Uiso 1 1 calc R U . . .
C10 C 0.9557(2) 0.1183(6) 0.3751(2) 0.0881(13) Uani 1 1 d . . . . .
H10A H 1.0057 0.1360 0.4134 0.106 Uiso 1 1 calc R U . . .
H10B H 0.9652 0.0471 0.3351 0.106 Uiso 1 1 calc R U . . .
C11 C 0.79946(15) 0.4142(3) 0.55185(15) 0.0402(6) Uani 1 1 d . . . . .
C12 C 0.8309(2) 0.6890(4) 0.59025(19) 0.0630(9) Uani 1 1 d . . . . .
H12A H 0.8105 0.7211 0.5362 0.076 Uiso 1 1 calc R U . . .
H12B H 0.8880 0.6758 0.6001 0.076 Uiso 1 1 calc R U . . .
C13 C 0.8126(3) 0.8150(4) 0.6433(2) 0.0821(12) Uani 1 1 d . . . . .
H13A H 0.8377 0.9142 0.6343 0.099 Uiso 1 1 calc R U . . .
H13B H 0.7557 0.8328 0.6301 0.099 Uiso 1 1 calc R U . . .
C14 C 0.8028(3) 0.6284(5) 0.7365(2) 0.0881(13) Uani 1 1 d . . . . .
H14A H 0.7457 0.6425 0.7246 0.106 Uiso 1 1 calc R U . . .
H14B H 0.8211 0.5998 0.7913 0.106 Uiso 1 1 calc R U . . .
C15 C 0.8217(2) 0.4958(4) 0.68769(16) 0.0602(9) Uani 1 1 d . . . . .
H15A H 0.8785 0.4768 0.7014 0.072 Uiso 1 1 calc R U . . .
H15B H 0.7956 0.3985 0.6977 0.072 Uiso 1 1 calc R U . . .
C16 C 0.64939(16) 0.3355(3) 0.57318(16) 0.0434(7) Uani 1 1 d . . . . .
H16A H 0.6147 0.2546 0.5857 0.052 Uiso 1 1 calc R U . . .
H16B H 0.6618 0.4112 0.6161 0.052 Uiso 1 1 calc R U . . .
C17 C 0.60671(15) 0.4209(3) 0.50009(15) 0.0367(6) Uani 1 1 d . . . . .
C18 C 0.61071(15) 0.5860(3) 0.49397(16) 0.0413(6) Uani 1 1 d . . . . .
H18A H 0.6400 0.6452 0.5359 0.050 Uiso 1 1 calc R U . . .
C19 C 0.57148(16) 0.6628(3) 0.42606(17) 0.0434(7) Uani 1 1 d . . . . .
C20 C 0.52695(17) 0.5795(3) 0.36298(16) 0.0450(7) Uani 1 1 d . . . . .
H20A H 0.5004 0.6323 0.3176 0.054 Uiso 1 1 calc R U . . .
C21 C 0.52274(16) 0.4147(3) 0.36894(16) 0.0428(6) Uani 1 1 d . . . . .
C22 C 0.56284(15) 0.3371(3) 0.43677(15) 0.0398(6) Uani 1 1 d . . . . .
H22A H 0.5600 0.2263 0.4395 0.048 Uiso 1 1 calc R U . . .
C23 C 0.5765(2) 0.8415(4) 0.4216(2) 0.0635(9) Uani 1 1 d . . . . .
C24 C 0.4745(2) 0.3184(4) 0.30347(19) 0.0635(9) Uani 1 1 d . . . . .

loop_
_atom_site_aniso_label
_atom_site_aniso_U_11
_atom_site_aniso_U_22
_atom_site_aniso_U_33
_atom_site_aniso_U_23
_atom_site_aniso_U_13
_atom_site_aniso_U_12
S1 0.0443(4) 0.0354(3) 0.0498(4) 0.0044(3) 0.0109(3) 0.0023(3)
O1 0.140(3) 0.0625(16) 0.0676(17) -0.0201(13) -0.0020(17) -0.0207(16)
N1 0.0441(14) 0.0597(15) 0.0475(14) 0.0007(12) 0.0126(12) -0.0044(11)
N2 0.0466(13) 0.0409(12) 0.0391(12) 0.0007(10) 0.0041(10) -0.0025(10)
F3 0.181(12) 0.039(2) 0.119(5) -0.017(3) 0.070(6) -0.005(5)
F2 0.124(9) 0.060(3) 0.181(11) -0.007(6) 0.098(9) -0.038(5)
F1 0.124(9) 0.041(3) 0.237(16) 0.040(7) -0.039(9) 0.012(4)
F3X 0.159(13) 0.057(5) 0.24(2) 0.031(10) -0.090(14) -0.059(7)
F2X 0.229(19) 0.045(3) 0.085(6) 0.028(3) 0.074(9) 0.010(7)
F1X 0.153(14) 0.036(3) 0.25(2) -0.018(8) 0.158(15) 0.002(6)
F4 0.141(2) 0.150(3) 0.111(2) -0.082(2) -0.0099(19) 0.034(2)
F5 0.163(3) 0.136(2) 0.0819(17) -0.0133(15) -0.0013(17) -0.096(2)
F6 0.164(3) 0.0824(16) 0.0887(17) 0.0088(13) -0.0657(17) -0.0004(16)
C1 0.0418(17) 0.091(2) 0.0493(18) -0.0010(17) 0.0055(14) 0.0074(16)
C2 0.054(2) 0.130(4) 0.049(2) -0.022(2) 0.0036(17) 0.006(2)
C3 0.074(3) 0.102(3) 0.082(3) -0.035(2) 0.024(2) 0.002(2)
C4 0.063(2) 0.088(3) 0.072(2) -0.010(2) 0.0202(19) 0.0182(19)
C5 0.0438(17) 0.078(2) 0.0523(18) 0.0002(16) 0.0113(14) 0.0122(15)
C6 0.0408(16) 0.073(2) 0.0425(16) 0.0000(15) 0.0106(13) -0.0002(14)
C7 0.086(3) 0.150(4) 0.051(2) -0.004(2) 0.022(2) 0.013(3)
C8 0.066(2) 0.135(4) 0.059(2) -0.003(2) 0.0320(19) -0.002(2)
C9 0.063(2) 0.104(3) 0.060(2) 0.003(2) 0.0254(18) -0.012(2)
C10 0.058(2) 0.135(4) 0.077(3) -0.018(3) 0.028(2) 0.016(2)
C11 0.0358(14) 0.0414(14) 0.0393(15) 0.0045(12) 0.0016(12) 0.0012(11)
C12 0.071(2) 0.0508(18) 0.062(2) 0.0048(15) 0.0054(17) -0.0152(16)
C13 0.109(3) 0.0433(18) 0.082(3) -0.0077(18) 0.001(2) -0.0109(19)
C14 0.135(4) 0.072(2) 0.053(2) -0.0178(18) 0.015(2) -0.012(2)
C15 0.072(2) 0.0549(18) 0.0434(17) 0.0007(14) -0.0043(16) -0.0031(16)
C16 0.0428(16) 0.0474(15) 0.0408(15) 0.0040(12) 0.0118(12) -0.0018(12)
C17 0.0343(14) 0.0384(13) 0.0401(14) 0.0021(11) 0.0144(12) 0.0012(11)
C18 0.0388(15) 0.0381(14) 0.0492(16) -0.0055(12) 0.0151(13) -0.0045(11)
C19 0.0479(17) 0.0309(13) 0.0568(18) 0.0053(12) 0.0234(14) 0.0002(12)
C20 0.0506(17) 0.0409(14) 0.0454(16) 0.0102(12) 0.0154(13) 0.0079(13)
C21 0.0469(16) 0.0379(14) 0.0434(15) 0.0041(12) 0.0107(13) 0.0008(12)
C22 0.0439(15) 0.0301(13) 0.0445(15) 0.0035(11) 0.0094(13) 0.0005(11)
C23 0.077(3) 0.0356(16) 0.085(3) 0.0022(17) 0.033(2) -0.0031(17)
C24 0.083(3) 0.0465(17) 0.0508(19) -0.0004(15) -0.0020(18) -0.0023(18)

loop_
_atom_type_symbol
_atom_type_description
_atom_type_scat_dispersion_real
_atom_type_scat_dispersion_imag
_atom_type_scat_source
C C 0.0033 0.0016 'International Tables Vol C Tables 4.2.6.8 and 6.1.1.4'
H H 0.0000 0.0000 'International Tables Vol C Tables 4.2.6.8 and 6.1.1.4'
N N 0.0061 0.0033 'International Tables Vol C Tables 4.2.6.8 and 6.1.1.4'
O O 0.0106 0.0060 'International Tables Vol C Tables 4.2.6.8 and 6.1.1.4'
F F 0.0171 0.0103 'International Tables Vol C Tables 4.2.6.8 and 6.1.1.4'
S S 0.1246 0.1234 'International Tables Vol C Tables 4.2.6.8 and 6.1.1.4'

loop_
_geom_angle_atom_site_label_1
_geom_angle_atom_site_label_2
_geom_angle_atom_site_label_3
_geom_angle
_geom_angle_site_symmetry_1
_geom_angle_site_symmetry_3
C11 S1 C16 101.31(12) . .
C14 O1 C13 109.1(3) . .
C11 N1 C6 126.8(3) . .
C11 N2 C12 115.3(2) . .
C11 N2 C15 115.1(2) . .
C12 N2 C15 109.4(2) . .
C2 C1 C6 109.3(3) . .
C2 C1 H1A 109.8 . .
C6 C1 H1A 109.8 . .
C2 C1 H1B 109.8 . .
C6 C1 H1B 109.8 . .
H1A C1 H1B 108.3 . .
C7 C2 C3 109.6(3) . .
C7 C2 C1 110.4(4) . .
C3 C2 C1 109.7(3) . .
C7 C2 H2A 109.1 . .
C3 C2 H2A 109.1 . .
C1 C2 H2A 109.1 . .
C4 C3 C2 109.1(3) . .
C4 C3 H3A 109.9 . .
C2 C3 H3A 109.9 . .
C4 C3 H3B 109.9 . .
C2 C3 H3B 109.9 . .
H3A C3 H3B 108.3 . .
C10 C4 C3 110.5(3) . .
C10 C4 C5 109.9(3) . .
C3 C4 C5 109.1(3) . .
C10 C4 H4A 109.1 . .
C3 C4 H4A 109.1 . .
C5 C4 H4A 109.1 . .
C4 C5 C6 110.0(3) . .
C4 C5 H5A 109.7 . .
C6 C5 H5A 109.7 . .
C4 C5 H5B 109.7 . .
C6 C5 H5B 109.7 . .
H5A C5 H5B 108.2 . .
N1 C6 C5 112.0(2) . .
N1 C6 C1 113.3(2) . .
C5 C6 C1 109.8(3) . .
N1 C6 C9 106.4(3) . .
C5 C6 C9 107.3(3) . .
C1 C6 C9 107.7(3) . .
C2 C7 C8 109.1(3) . .
C2 C7 H7A 109.9 . .
C8 C7 H7A 109.9 . .
C2 C7 H7B 109.9 . .
C8 C7 H7B 109.9 . .
H7A C7 H7B 108.3 . .
C10 C8 C9 109.7(3) . .
C10 C8 C7 110.0(4) . .
C9 C8 C7 108.9(3) . .
C10 C8 H8A 109.4 . .
C9 C8 H8A 109.4 . .
C7 C8 H8A 109.4 . .
C8 C9 C6 111.4(3) . .
C8 C9 H9A 109.4 . .
C6 C9 H9A 109.4 . .
C8 C9 H9B 109.4 . .
C6 C9 H9B 109.4 . .
H9A C9 H9B 108.0 . .
C8 C10 C4 108.9(3) . .
C8 C10 H10A 109.9 . .
C4 C10 H10A 109.9 . .
C8 C10 H10B 109.9 . .
C4 C10 H10B 109.9 . .
H10A C10 H10B 108.3 . .
N1 C11 N2 120.9(2) . .
N1 C11 S1 126.6(2) . .
N2 C11 S1 112.50(19) . .
N2 C12 C13 109.5(3) . .
N2 C12 H12A 109.8 . .
C13 C12 H12A 109.8 . .
N2 C12 H12B 109.8 . .
C13 C12 H12B 109.8 . .
H12A C12 H12B 108.2 . .
O1 C13 C12 113.1(3) . .
O1 C13 H13A 109.0 . .
C12 C13 H13A 109.0 . .
O1 C13 H13B 109.0 . .
C12 C13 H13B 109.0 . .
H13A C13 H13B 107.8 . .
O1 C14 C15 112.2(3) . .
O1 C14 H14A 109.2 . .
C15 C14 H14A 109.2 . .
O1 C14 H14B 109.2 . .
C15 C14 H14B 109.2 . .
H14A C14 H14B 107.9 . .
N2 C15 C14 109.8(3) . .
N2 C15 H15A 109.7 . .
C14 C15 H15A 109.7 . .
N2 C15 H15B 109.7 . .
C14 C15 H15B 109.7 . .
H15A C15 H15B 108.2 . .
C17 C16 S1 112.46(18) . .
C17 C16 H16A 109.1 . .
S1 C16 H16A 109.1 . .
C17 C16 H16B 109.1 . .
S1 C16 H16B 109.1 . .
H16A C16 H16B 107.8 . .
C22 C17 C18 118.1(2) . .
C22 C17 C16 120.7(2) . .
C18 C17 C16 121.2(2) . .
C19 C18 C17 120.5(2) . .
C19 C18 H18A 119.8 . .
C17 C18 H18A 119.8 . .
C20 C19 C18 121.5(2) . .
C20 C19 C23 119.3(3) . .
C18 C19 C23 119.1(3) . .
C19 C20 C21 118.2(2) . .
C19 C20 H20A 120.9 . .
C21 C20 H20A 120.9 . .
C20 C21 C22 120.5(3) . .
C20 C21 C24 120.8(3) . .
C22 C21 C24 118.8(2) . .
C17 C22 C21 121.2(2) . .
C17 C22 H22A 119.4 . .
C21 C22 H22A 119.4 . .
F2 C23 F1 110.1(7) . .
F1X C23 F2X 106.1(8) . .
F1X C23 F3X 108.1(9) . .
F2X C23 F3X 102.4(9) . .
F2 C23 F3 102.0(6) . .
F1 C23 F3 104.8(7) . .
F2 C23 C19 113.9(4) . .
F1X C23 C19 112.4(4) . .
F1 C23 C19 113.1(4) . .
F2X C23 C19 113.8(4) . .
F3X C23 C19 113.3(5) . .
F3 C23 C19 112.1(4) . .
F6 C24 F4 106.2(3) . .
F6 C24 F5 107.3(3) . .
F4 C24 F5 101.9(3) . .
F6 C24 C21 115.4(3) . .
F4 C24 C21 113.1(3) . .
F5 C24 C21 111.9(3) . .

loop_
_geom_bond_atom_site_label_1
_geom_bond_atom_site_label_2
_geom_bond_distance
_geom_bond_site_symmetry_2
S1 C11 1.815(3) .
S1 C16 1.819(3) .
O1 C14 1.416(5) .
O1 C13 1.417(4) .
N1 C11 1.255(3) .
N1 C6 1.466(4) .
N2 C11 1.404(3) .
N2 C12 1.462(4) .
N2 C15 1.476(3) .
F3 C23 1.333(7) .
F2 C23 1.226(7) .
F1 C23 1.286(7) .
F3X C23 1.322(9) .
F2X C23 1.314(7) .
F1X C23 1.257(8) .
F4 C24 1.295(4) .
F5 C24 1.318(4) .
F6 C24 1.282(4) .
C1 C2 1.530(5) .
C1 C6 1.541(4) .
C1 H1A 0.9700 .
C1 H1B 0.9700 .
C2 C7 1.521(6) .
C2 C3 1.523(6) .
C2 H2A 0.9800 .
C3 C4 1.521(5) .
C3 H3A 0.9700 .
C3 H3B 0.9700 .
C4 C10 1.520(5) .
C4 C5 1.532(5) .
C4 H4A 0.9800 .
C5 C6 1.532(5) .
C5 H5A 0.9700 .
C5 H5B 0.9700 .
C6 C9 1.543(4) .
C7 C8 1.526(6) .
C7 H7A 0.9700 .
C7 H7B 0.9700 .
C8 C10 1.508(6) .
C8 C9 1.522(5) .
C8 H8A 0.9800 .
C9 H9A 0.9700 .
C9 H9B 0.9700 .
C10 H10A 0.9700 .
C10 H10B 0.9700 .
C12 C13 1.498(5) .
C12 H12A 0.9700 .
C12 H12B 0.9700 .
C13 H13A 0.9700 .
C13 H13B 0.9700 .
C14 C15 1.493(5) .
C14 H14A 0.9700 .
C14 H14B 0.9700 .
C15 H15A 0.9700 .
C15 H15B 0.9700 .
C16 C17 1.499(4) .
C16 H16A 0.9700 .
C16 H16B 0.9700 .
C17 C22 1.377(4) .
C17 C18 1.389(4) .
C18 C19 1.381(4) .
C18 H18A 0.9300 .
C19 C20 1.376(4) .
C19 C23 1.502(4) .
C20 C21 1.386(4) .
C20 H20A 0.9300 .
C21 C22 1.387(4) .
C21 C24 1.485(4) .
C22 H22A 0.9300 .

loop_
_geom_torsion_atom_site_label_1
_geom_torsion_atom_site_label_2
_geom_torsion_atom_site_label_3
_geom_torsion_atom_site_label_4
_geom_torsion
_geom_torsion_site_symmetry_1
_geom_torsion_site_symmetry_2
_geom_torsion_site_symmetry_3
_geom_torsion_site_symmetry_4
C6 C1 C2 C7 -61.1(4) . . . .
C6 C1 C2 C3 59.8(4) . . . .
C7 C2 C3 C4 59.4(4) . . . .
C1 C2 C3 C4 -61.9(4) . . . .
C2 C3 C4 C10 -59.4(4) . . . .
C2 C3 C4 C5 61.5(4) . . . .
C10 C4 C5 C6 61.3(4) . . . .
C3 C4 C5 C6 -60.0(4) . . . .
C11 N1 C6 C5 -60.9(4) . . . .
C11 N1 C6 C1 64.0(4) . . . .
C11 N1 C6 C9 -177.8(3) . . . .
C4 C5 C6 N1 -174.9(3) . . . .
C4 C5 C6 C1 58.2(3) . . . .
C4 C5 C6 C9 -58.6(3) . . . .
C2 C1 C6 N1 176.1(3) . . . .
C2 C1 C6 C5 -57.8(4) . . . .
C2 C1 C6 C9 58.8(4) . . . .
C3 C2 C7 C8 -60.0(4) . . . .
C1 C2 C7 C8 61.0(4) . . . .
C2 C7 C8 C10 60.7(4) . . . .
C2 C7 C8 C9 -59.6(5) . . . .
C10 C8 C9 C6 -60.1(4) . . . .
C7 C8 C9 C6 60.3(4) . . . .
N1 C6 C9 C8 178.6(3) . . . .
C5 C6 C9 C8 58.5(4) . . . .
C1 C6 C9 C8 -59.7(4) . . . .
C9 C8 C10 C4 59.7(4) . . . .
C7 C8 C10 C4 -60.0(4) . . . .
C3 C4 C10 C8 59.7(4) . . . .
C5 C4 C10 C8 -60.7(4) . . . .
C6 N1 C11 N2 -176.8(2) . . . .
C6 N1 C11 S1 2.9(4) . . . .
C12 N2 C11 N1 8.3(4) . . . .
C15 N2 C11 N1 -120.5(3) . . . .
C12 N2 C11 S1 -171.5(2) . . . .
C15 N2 C11 S1 59.7(3) . . . .
C16 S1 C11 N1 -136.0(2) . . . .
C16 S1 C11 N2 43.7(2) . . . .
C11 N2 C12 C13 172.9(3) . . . .
C15 N2 C12 C13 -55.5(3) . . . .
C14 O1 C13 C12 -57.8(5) . . . .
N2 C12 C13 O1 57.6(4) . . . .
C13 O1 C14 C15 58.0(4) . . . .
C11 N2 C15 C14 -171.9(3) . . . .
C12 N2 C15 C14 56.4(4) . . . .
O1 C14 C15 N2 -58.5(4) . . . .
C11 S1 C16 C17 65.0(2) . . . .
S1 C16 C17 C22 77.5(3) . . . .
S1 C16 C17 C18 -102.0(3) . . . .
C22 C17 C18 C19 0.1(4) . . . .
C16 C17 C18 C19 179.6(2) . . . .
C17 C18 C19 C20 0.6(4) . . . .
C17 C18 C19 C23 179.5(3) . . . .
C18 C19 C20 C21 -0.5(4) . . . .
C23 C19 C20 C21 -179.4(3) . . . .
C19 C20 C21 C22 -0.3(4) . . . .
C19 C20 C21 C24 178.9(3) . . . .
C18 C17 C22 C21 -0.8(4) . . . .
C16 C17 C22 C21 179.7(2) . . . .
C20 C21 C22 C17 1.0(4) . . . .
C24 C21 C22 C17 -178.2(3) . . . .
C20 C19 C23 F2 -97.7(10) . . . .
C18 C19 C23 F2 83.4(11) . . . .
C20 C19 C23 F1X 89.8(16) . . . .
C18 C19 C23 F1X -89.1(16) . . . .
C20 C19 C23 F1 28.9(14) . . . .
C18 C19 C23 F1 -150.0(13) . . . .
C20 C19 C23 F2X -30.8(13) . . . .
C18 C19 C23 F2X 150.2(13) . . . .
C20 C19 C23 F3X -147.3(18) . . . .
C18 C19 C23 F3X 33.8(18) . . . .
C20 C19 C23 F3 147.1(10) . . . .
C18 C19 C23 F3 -31.8(10) . . . .
C20 C21 C24 F6 -7.2(5) . . . .
C22 C21 C24 F6 172.0(3) . . . .
C20 C21 C24 F4 115.3(4) . . . .
C22 C21 C24 F4 -65.5(4) . . . .
C20 C21 C24 F5 -130.3(3) . . . .
C22 C21 C24 F5 48.9(4) . . . .
